data_2231123
loop_
_publ_author_name
'Samshuddin, S.'
'Butcher, Ray J.'
'Akkurt, Mehmet'
'Narayana, B.'
'Yathirajan, H. S.'
'Sarojini, B. K.'

_publ_section_title
;
 1,3-Bis(4-fluorophenyl)-<i>N</i>,<i>N</i>'-(propane-1,3-diylidene)dihydroxylamine
;
_journal_coeditor_code HB5938
_journal_issue 8
_journal_name_full 'Acta Crystallographica Section E'
_journal_page_first o1954
_journal_page_last o1955
_journal_paper_doi 10.1107/S1600536811026547
_journal_volume 67
_journal_year 2011
_chemical_formula_iupac 'C15 H12 F2 N2 O2'
_chemical_formula_moiety 'C15 H12 F2 N2 O2'
_chemical_formula_sum 'C15 H12 F2 N2 O2'
_chemical_formula_weight 290.27
_chemical_name_common
;
1,3-Bis(4-fluorophenyl)-<i>N</i>,<i>N</i>'-(propane-1,3-
diylidene)dihydroxylamine
;
_chemical_name_systematic
;
<i>N</i>-[1,3-bis(4-fluorophenyl)-3-(hydroxyimino)propylidene]hydroxylamine
;
_space_group_IT_number 2
_symmetry_cell_setting triclinic
_symmetry_space_group_name_Hall '-P 1'
_symmetry_space_group_name_H-M 'P -1'
_atom_sites_solution_hydrogens geom
_atom_sites_solution_primary direct
_atom_sites_solution_secondary difmap
_cell_angle_alpha 86.419(6)
_cell_angle_beta 79.205(7)
_cell_angle_gamma 89.932(5)
_cell_formula_units_Z 4
_cell_length_a 9.9233(7)
_cell_length_b 10.4236(6)
_cell_length_c 13.2422(11)
_cell_measurement_reflns_used 1758
_cell_measurement_temperature 295(2)
_cell_measurement_theta_max 73.38
_cell_measurement_theta_min 4.54
_cell_volume 1342.78(17)
_computing_cell_refinement '<i>CrysAlis PRO</i> (Oxford Diffraction, 2007)'
_computing_data_collection '<i>CrysAlis PRO</i> (Oxford Diffraction, 2007)'
_computing_data_reduction '<i>CrysAlis RED</i> (Oxford Diffraction, 2007)'
_computing_molecular_graphics '<i>ORTEP-3 for Windows</i> (Farrugia, 1997)'
_computing_publication_material '<i>WinGX</i> (Farrugia, 1999) and <i>PLATON</i> (Spek, 2009)'
_computing_structure_refinement 'SHELXL97 (Sheldrick, 2008)'
_computing_structure_solution 'SHELXS97 (Sheldrick, 2008)'
_diffrn_ambient_temperature 295(2)
_diffrn_detector_area_resol_mean 10.5081
_diffrn_measured_fraction_theta_full 0.965
_diffrn_measured_fraction_theta_max 0.965
_diffrn_measurement_device_type 'Oxford Diffraction Xcalibur Ruby Gemini'
_diffrn_measurement_method '\w scans'
_diffrn_radiation_monochromator graphite
_diffrn_radiation_source 'Enhance (Cu) X-ray Source'
_diffrn_radiation_type CuK\a
_diffrn_radiation_wavelength 1.54178
_diffrn_reflns_av_R_equivalents 0.0000
_diffrn_reflns_av_sigmaI/netI 0.0366
_diffrn_reflns_limit_h_max 11
_diffrn_reflns_limit_h_min -11
_diffrn_reflns_limit_k_max 12
_diffrn_reflns_limit_k_min -12
_diffrn_reflns_limit_l_max 15
_diffrn_reflns_limit_l_min -15
_diffrn_reflns_number 7806
_diffrn_reflns_reduction_process
;
;
_diffrn_reflns_theta_full 67.49
_diffrn_reflns_theta_max 67.49
_diffrn_reflns_theta_min 5.28
_exptl_absorpt_coefficient_mu 0.985
_exptl_absorpt_correction_T_max 0.782
_exptl_absorpt_correction_T_min 0.754
_exptl_absorpt_correction_type multi-scan
_exptl_absorpt_process_details '(CrysAlis PRO; Oxford Diffraction, 2007)'
_exptl_crystal_colour colourless
_exptl_crystal_density_diffrn 1.436
_exptl_crystal_density_method 'Not Measured'
_exptl_crystal_description prism
_exptl_crystal_F_000 600
_exptl_crystal_size_max 0.42
_exptl_crystal_size_mid 0.28
_exptl_crystal_size_min 0.25
_refine_diff_density_max 0.336
_refine_diff_density_min -0.222
_refine_ls_extinction_method none
_refine_ls_goodness_of_fit_ref 1.014
_refine_ls_hydrogen_treatment constr
_refine_ls_matrix_type full
_refine_ls_number_parameters 376
_refine_ls_number_reflns 7849
_refine_ls_number_restraints 0
_refine_ls_restrained_S_all 1.014
_refine_ls_R_factor_all 0.1140
_refine_ls_R_factor_gt 0.0825
_refine_ls_shift/su_max 0.000
_refine_ls_shift/su_mean 0.000
_refine_ls_structure_factor_coef Fsqd
_refine_ls_weighting_details 'calc w=1/[\s^2^(Fo^2^)+(0.0848P)^2^+1.1870P] where P=(Fo^2^+2Fc^2^)/3'
_refine_ls_weighting_scheme calc
_refine_ls_wR_factor_gt 0.2098
_refine_ls_wR_factor_ref 0.2357
_reflns_number_gt 5008
_reflns_number_total 7849
_reflns_threshold_expression I>2\s(I)
_cod_data_source_file hb5938.cif
_cod_data_source_block I
_cod_database_code 2231123
_cod_database_fobs_code 2231123

loop_
_symmetry_equiv_pos_site_id
_symmetry_equiv_pos_as_xyz
1 x,y,z
2 -x,-y,-z

loop_
_atom_site_aniso_label
_atom_site_aniso_U_11
_atom_site_aniso_U_22
_atom_site_aniso_U_33
_atom_site_aniso_U_12
_atom_site_aniso_U_13
_atom_site_aniso_U_23
F1A 0.112(2) 0.105(2) 0.0427(12) 0.0046(16) -0.0206(12) -0.0054(12)
F2A 0.0852(18) 0.126(2) 0.0419(12) -0.0055(15) 0.0004(11) -0.0060(13)
O1A 0.0632(16) 0.0500(14) 0.0436(12) -0.0012(11) -0.0134(10) -0.0080(10)
O2A 0.0627(16) 0.0546(14) 0.0423(12) 0.0091(11) -0.0019(10) -0.0055(10)
N1A 0.0432(14) 0.0431(14) 0.0407(14) 0.0033(11) -0.0081(11) -0.0060(11)
N2A 0.0565(16) 0.0406(14) 0.0388(14) 0.0019(12) -0.0062(11) -0.0047(11)
C1A 0.0358(16) 0.0598(19) 0.0435(16) -0.0011(14) -0.0075(13) 0.0000(14)
C2A 0.0360(15) 0.0371(15) 0.0446(16) 0.0077(12) -0.0096(12) -0.0059(13)
C3A 0.0380(17) 0.0396(17) 0.0443(17) 0.0036(13) -0.0100(13) -0.0044(13)
C4A 0.077(3) 0.044(2) 0.052(3) 0.006(2) -0.015(2) -0.0047(19)
C5A 0.072(3) 0.058(3) 0.058(3) 0.008(2) -0.025(2) -0.020(2)
C6A 0.062(2) 0.069(2) 0.0391(18) 0.0091(18) -0.0106(15) -0.0036(16)
C7A 0.072(3) 0.053(3) 0.059(3) -0.002(2) -0.014(2) 0.005(2)
C8A 0.048(2) 0.047(2) 0.052(2) 0.0004(17) -0.0096(18) -0.0035(18)
C9A 0.0369(18) 0.0445(17) 0.0416(17) 0.0039(13) -0.0084(13) -0.0016(13)
C10A 0.048(2) 0.071(3) 0.048(2) 0.010(2) -0.0121(19) -0.006(2)
C11A 0.065(3) 0.074(3) 0.053(3) 0.003(2) -0.019(2) 0.003(2)
C12A 0.064(2) 0.069(2) 0.0378(17) -0.0094(18) -0.0046(15) -0.0049(16)
C13A 0.049(3) 0.088(4) 0.052(3) -0.002(2) -0.001(2) -0.010(2)
C14A 0.038(2) 0.062(3) 0.051(2) 0.0020(18) -0.0089(17) -0.0056(19)
C15A 0.0400(16) 0.0392(16) 0.0417(16) -0.0016(12) -0.0088(12) -0.0016(13)
C6C 0.062(2) 0.069(2) 0.0391(18) 0.0091(18) -0.0106(15) -0.0036(16)
C7C 0.072(3) 0.053(3) 0.059(3) -0.002(2) -0.014(2) 0.005(2)
C8C 0.048(2) 0.047(2) 0.052(2) 0.0004(17) -0.0096(18) -0.0035(18)
C9C 0.0369(18) 0.0445(17) 0.0416(17) 0.0039(13) -0.0084(13) -0.0016(13)
C10C 0.048(2) 0.071(3) 0.048(2) 0.010(2) -0.0121(19) -0.006(2)
C11C 0.065(3) 0.074(3) 0.053(3) 0.003(2) -0.019(2) 0.003(2)
C12C 0.064(2) 0.069(2) 0.0378(17) -0.0094(18) -0.0046(15) -0.0049(16)
C13C 0.049(3) 0.088(4) 0.052(3) -0.002(2) -0.001(2) -0.010(2)
C14C 0.038(2) 0.062(3) 0.051(2) 0.0020(18) -0.0089(17) -0.0056(19)
C3C 0.0380(17) 0.0396(17) 0.0443(17) 0.0036(13) -0.0100(13) -0.0044(13)
C4C 0.077(3) 0.044(2) 0.052(3) 0.006(2) -0.015(2) -0.0047(19)
C5C 0.072(3) 0.058(3) 0.058(3) 0.008(2) -0.025(2) -0.020(2)
F1B 0.111(2) 0.112(2) 0.0441(13) -0.0035(16) 0.0064(12) -0.0061(13)
F2B 0.100(2) 0.133(2) 0.0439(13) 0.0124(17) -0.0194(12) -0.0090(14)
O1B 0.0651(16) 0.0505(14) 0.0426(12) 0.0085(11) -0.0069(10) -0.0075(10)
O2B 0.0622(16) 0.0559(14) 0.0456(13) -0.0048(11) -0.0122(11) -0.0063(10)
N1B 0.0476(15) 0.0419(14) 0.0378(13) 0.0034(11) -0.0051(11) -0.0056(10)
N2B 0.0524(16) 0.0418(14) 0.0407(14) 0.0013(11) -0.0105(11) -0.0062(11)
C1B 0.0352(16) 0.063(2) 0.0485(17) 0.0033(14) -0.0116(13) -0.0004(15)
C2B 0.0372(16) 0.0411(16) 0.0482(17) -0.0056(12) -0.0109(13) -0.0035(13)
C3B 0.0356(16) 0.0428(17) 0.0462(17) -0.0016(13) -0.0080(13) -0.0059(14)
C4B 0.050(2) 0.049(2) 0.057(2) 0.0044(18) -0.0127(19) -0.0013(19)
C5B 0.066(3) 0.064(3) 0.058(3) -0.002(2) -0.011(2) 0.007(2)
C6B 0.065(2) 0.078(3) 0.0380(18) -0.0030(19) -0.0003(16) -0.0041(18)
C7B 0.060(3) 0.062(3) 0.064(3) 0.002(2) 0.003(2) -0.024(2)
C8B 0.058(3) 0.049(2) 0.054(2) 0.0013(19) -0.003(2) -0.0060(19)
C9B 0.0388(18) 0.0447(17) 0.0456(18) 0.0051(14) -0.0108(13) -0.0047(14)
C10B 0.039(2) 0.067(3) 0.054(2) 0.0043(18) -0.0140(17) -0.010(2)
C11B 0.062(3) 0.084(4) 0.057(3) 0.011(2) -0.022(2) -0.015(2)
C12B 0.072(3) 0.072(3) 0.0400(19) 0.0120(19) -0.0177(18) -0.0063(18)
C13B 0.055(3) 0.081(3) 0.057(3) -0.007(2) 0.001(2) -0.003(2)
C14B 0.046(2) 0.069(3) 0.052(2) -0.0058(19) -0.0110(19) -0.005(2)
C15B 0.0385(16) 0.0447(17) 0.0452(17) 0.0051(13) -0.0085(13) -0.0030(13)
C6D 0.065(2) 0.078(3) 0.0380(18) -0.0030(19) -0.0003(16) -0.0041(18)
C7D 0.060(3) 0.062(3) 0.064(3) 0.002(2) 0.003(2) -0.024(2)
C8D 0.058(3) 0.049(2) 0.054(2) 0.0013(19) -0.003(2) -0.0060(19)
C9D 0.0388(18) 0.0447(17) 0.0456(18) 0.0051(14) -0.0108(13) -0.0047(14)
C10D 0.039(2) 0.067(3) 0.054(2) 0.0043(18) -0.0140(17) -0.010(2)
C11D 0.062(3) 0.084(4) 0.057(3) 0.011(2) -0.022(2) -0.015(2)
C12D 0.072(3) 0.072(3) 0.0400(19) 0.0120(19) -0.0177(18) -0.0063(18)
C13D 0.055(3) 0.081(3) 0.057(3) -0.007(2) 0.001(2) -0.003(2)
C14D 0.046(2) 0.069(3) 0.052(2) -0.0058(19) -0.0110(19) -0.005(2)
C3D 0.0356(16) 0.0428(17) 0.0462(17) -0.0016(13) -0.0080(13) -0.0059(14)
C4D 0.050(2) 0.049(2) 0.057(2) 0.0044(18) -0.0127(19) -0.0013(19)
C5D 0.066(3) 0.064(3) 0.058(3) -0.002(2) -0.011(2) 0.007(2)

loop_
_atom_site_type_symbol
_atom_site_label
_atom_site_fract_x
_atom_site_fract_y
_atom_site_fract_z
_atom_site_U_iso_or_equiv
_atom_site_thermal_displace_type
_atom_site_calc_flag
_atom_site_refinement_flags
_atom_site_occupancy
_atom_site_disorder_assembly
_atom_site_disorder_group
F F1A 0.0906(3) 0.8715(3) 0.00153(16) 0.0858(10) Uani d . 1.000 . .
F F2A -0.1596(3) 0.6327(3) 0.99701(16) 0.0859(10) Uani d . 1.000 . .
O O1A 0.1328(3) 0.8991(2) 0.56874(16) 0.0516(8) Uani d . 1.000 . .
O O2A 0.1813(3) 0.5948(2) 0.43283(17) 0.0541(8) Uani d . 1.000 . .
N N1A 0.1482(3) 0.9103(2) 0.46093(19) 0.0422(8) Uani d . 1.000 A .
N N2A 0.1393(3) 0.5835(2) 0.54025(19) 0.0456(8) Uani d . 1.000 A .
C C1A -0.0274(3) 0.7411(3) 0.4983(2) 0.0465(10) Uani d . 1.000 A .
C C2A 0.0698(3) 0.8334(3) 0.4274(2) 0.0388(9) Uani d . 1.000 . .
C C3A 0.0740(3) 0.8406(3) 0.31399(16) 0.0403(10) Uani d GP 0.768(3) A 1
C C4A 0.0563(4) 0.7322(2) 0.2616(2) 0.0572(16) Uani d GP 0.768(3) A 1
C C5A 0.0615(4) 0.7433(2) 0.1558(2) 0.0603(17) Uani d GP 0.768(3) A 1
C C6A 0.0844(4) 0.8627(3) 0.10236(16) 0.0566(11) Uani d GP 0.768(3) A 1
C C7A 0.1021(4) 0.9711(2) 0.1548(2) 0.0615(17) Uani d GP 0.768(3) A 1
C C8A 0.0969(3) 0.9600(2) 0.2606(2) 0.0490(12) Uani d GP 0.768(3) A 1
C C9A -0.0120(3) 0.6510(3) 0.68451(15) 0.0409(10) Uani d GP 0.770(3) A 1
C C10A 0.0764(2) 0.6255(3) 0.7530(2) 0.0552(14) Uani d GP 0.770(3) A 1
C C11A 0.0263(3) 0.6198(4) 0.85855(19) 0.0633(17) Uani d GP 0.770(3) A 1
C C12A -0.1122(3) 0.6396(4) 0.89551(16) 0.0575(11) Uani d GP 0.770(3) A 1
C C13A -0.2007(2) 0.6651(4) 0.8270(2) 0.0639(19) Uani d GP 0.770(3) A 1
C C14A -0.1505(3) 0.6708(3) 0.7215(2) 0.0502(14) Uani d GP 0.770(3) A 1
C C15A 0.0390(3) 0.6565(3) 0.5715(2) 0.0402(9) Uani d . 1.000 . .
C C6C 0.0856(11) 0.8607(12) 0.1053(5) 0.0566(11) Uani d GP 0.232(3) A 2
C C7C -0.0382(9) 0.8401(10) 0.1736(7) 0.0615(17) Uani d GP 0.232(3) A 2
C C8C -0.0414(8) 0.8352(10) 0.2791(7) 0.0490(12) Uani d GP 0.232(3) A 2
C C9C -0.0278(11) 0.6568(10) 0.6836(5) 0.0409(10) Uani d GP 0.230(3) A 2
C C10C -0.0324(11) 0.5375(8) 0.7374(7) 0.0552(14) Uani d GP 0.230(3) A 2
C C11C -0.0760(12) 0.5278(9) 0.8437(7) 0.0633(17) Uani d GP 0.230(3) A 2
C C12C -0.1149(13) 0.6373(11) 0.8962(5) 0.0575(11) Uani d GP 0.230(3) A 2
C C13C -0.1102(12) 0.7565(9) 0.8424(7) 0.0639(19) Uani d GP 0.230(3) A 2
C C14C -0.0666(11) 0.7663(8) 0.7361(7) 0.0502(14) Uani d GP 0.230(3) A 2
C C3C 0.0791(10) 0.8508(11) 0.3164(5) 0.0403(10) Uani d GP 0.232(3) A 2
C C4C 0.2028(8) 0.8714(10) 0.2482(7) 0.0572(16) Uani d GP 0.232(3) A 2
C C5C 0.2061(9) 0.8764(11) 0.1426(6) 0.0603(17) Uani d GP 0.232(3) A 2
F F1B 0.6590(3) 0.3717(3) 0.00105(16) 0.0917(10) Uani d . 1.000 . .
F F2B 0.4100(3) 0.1317(3) 0.99706(17) 0.0914(10) Uani d . 1.000 . .
O O1B 0.3328(3) 0.3986(2) 0.56877(17) 0.0530(8) Uani d . 1.000 . .
O O2B 0.3525(3) 0.0955(2) 0.43261(17) 0.0542(8) Uani d . 1.000 . .
N N1B 0.3716(3) 0.4104(2) 0.46091(18) 0.0427(8) Uani d . 1.000 B .
N N2B 0.3404(3) 0.0842(2) 0.54041(19) 0.0446(8) Uani d . 1.000 B .
C C1B 0.5275(3) 0.2410(3) 0.4984(3) 0.0486(10) Uani d . 1.000 B .
C C2B 0.4666(3) 0.3322(3) 0.4272(2) 0.0418(9) Uani d . 1.000 . .
C C3B 0.5192(3) 0.3400(3) 0.31310(16) 0.0414(10) Uani d GP 0.789(3) B 1
C C4B 0.5230(3) 0.4599(2) 0.2604(2) 0.0518(12) Uani d GP 0.789(3) B 1
C C5B 0.5702(4) 0.4718(2) 0.1545(2) 0.0632(17) Uani d GP 0.789(3) B 1
C C6B 0.6136(4) 0.3638(3) 0.10139(16) 0.0615(13) Uani d GP 0.789(3) B 1
C C7B 0.6098(4) 0.2439(3) 0.1541(2) 0.0631(17) Uani d GP 0.789(3) B 1
C C8B 0.5626(3) 0.2320(2) 0.2600(2) 0.0545(14) Uani d GP 0.789(3) B 1
C C9B 0.4219(6) 0.1513(5) 0.6833(3) 0.0426(10) Uani d P 0.789(3) B 1
C C10B 0.5395(4) 0.1700(4) 0.7227(3) 0.0524(14) Uani d P 0.789(3) B 1
C C11B 0.5368(5) 0.1652(5) 0.8271(4) 0.0658(19) Uani d P 0.789(3) B 1
C C12B 0.4134(8) 0.1387(6) 0.8921(4) 0.0603(15) Uani d P 0.789(3) B 1
C C13B 0.2955(5) 0.1192(5) 0.8581(4) 0.0659(17) Uani d P 0.789(3) B 1
C C14B 0.2991(5) 0.1256(5) 0.7540(3) 0.0554(14) Uani d P 0.789(3) B 1
C C15B 0.4257(3) 0.1567(3) 0.5718(2) 0.0427(10) Uani d . 1.000 . .
C C6D 0.6141(12) 0.3597(14) 0.1079(6) 0.0615(13) Uani d GP 0.211(3) B 2
C C7D 0.7021(9) 0.3343(12) 0.1768(8) 0.0631(17) Uani d GP 0.211(3) B 2
C C8D 0.6514(10) 0.3284(11) 0.2822(8) 0.0545(14) Uani d GP 0.211(3) B 2
C C9D 0.4275(18) 0.1589(12) 0.6897(7) 0.0426(10) Uani d GP 0.211(3) B 2
C C10D 0.4407(14) 0.2673(10) 0.7432(9) 0.0524(14) Uani d GP 0.211(3) B 2
C C11D 0.4343(16) 0.2554(11) 0.8492(9) 0.0658(19) Uani d GP 0.211(3) B 2
C C12D 0.415(2) 0.1352(13) 0.9016(7) 0.0603(15) Uani d GP 0.211(3) B 2
C C13D 0.4016(16) 0.0267(11) 0.8480(9) 0.0659(17) Uani d GP 0.211(3) B 2
C C14D 0.4080(15) 0.0386(11) 0.7421(9) 0.0554(14) Uani d GP 0.211(3) B 2
C C3D 0.5127(11) 0.3479(12) 0.3188(6) 0.0414(10) Uani d GP 0.211(3) B 2
C C4D 0.4247(8) 0.3733(11) 0.2499(8) 0.0518(12) Uani d GP 0.211(3) B 2
C C5D 0.4754(11) 0.3792(12) 0.1445(7) 0.0632(17) Uani d GP 0.211(3) B 2
H H11A 0.08550 0.60280 0.90440 0.0760 Uiso c RP 0.770(3) A 1
H H13A -0.29330 0.67830 0.85170 0.0770 Uiso c RP 0.770(3) A 1
H H14A -0.20970 0.68780 0.67560 0.0600 Uiso c RP 0.770(3) A 1
H H1AA -0.09910 0.79020 0.53830 0.0560 Uiso c R 1.000 . .
H H1A 0.18920 0.94580 0.58680 0.0770 Uiso c R 1.000 . .
H H1AB -0.07070 0.68660 0.45660 0.0560 Uiso c R 1.000 . .
H H2A 0.24540 0.54620 0.41570 0.0810 Uiso c R 1.000 . .
H H4AA 0.04100 0.65230 0.29730 0.0690 Uiso c RP 0.768(3) A 1
H H5AA 0.04970 0.67080 0.12070 0.0720 Uiso c RP 0.768(3) A 1
H H7AA 0.11740 1.05100 0.11900 0.0740 Uiso c RP 0.768(3) A 1
H H8AA 0.10870 1.03250 0.29560 0.0590 Uiso c RP 0.768(3) A 1
H H10A 0.16910 0.61230 0.72830 0.0660 Uiso c RP 0.770(3) A 1
H H4CA 0.28340 0.88190 0.27310 0.0690 Uiso c RP 0.232(3) A 2
H H5CA 0.28890 0.89020 0.09690 0.0720 Uiso c RP 0.232(3) A 2
H H7CA -0.11880 0.82970 0.14860 0.0740 Uiso c RP 0.232(3) A 2
H H8CA -0.12420 0.82140 0.32480 0.0590 Uiso c RP 0.232(3) A 2
H H10B -0.00640 0.46430 0.70230 0.0660 Uiso c RP 0.230(3) A 2
H H11B -0.07910 0.44800 0.87970 0.0760 Uiso c RP 0.230(3) A 2
H H13B -0.13620 0.82980 0.87750 0.0770 Uiso c RP 0.230(3) A 2
H H14B -0.06350 0.84610 0.70010 0.0600 Uiso c RP 0.230(3) A 2
H H14C 0.21850 0.11280 0.72950 0.0670 Uiso c RP 0.789(3) B 1
H H7BA 0.63890 0.17170 0.11860 0.0760 Uiso c RP 0.789(3) B 1
H H8BA 0.56010 0.15180 0.29520 0.0650 Uiso c RP 0.789(3) B 1
H H1B 0.27560 0.45320 0.58760 0.0790 Uiso c R 1.000 . .
H H2B 0.30480 0.04020 0.41470 0.0810 Uiso c R 1.000 . .
H H10C 0.62230 0.18610 0.67760 0.0630 Uiso c RP 0.789(3) B 1
H H1BA 0.57880 0.29060 0.53820 0.0580 Uiso c R 1.000 . .
H H11C 0.61600 0.17950 0.85300 0.0790 Uiso c RP 0.789(3) B 1
H H1BB 0.59200 0.18630 0.45710 0.0580 Uiso c R 1.000 . .
H H4BA 0.49390 0.53220 0.29590 0.0620 Uiso c RP 0.789(3) B 1
H H13C 0.21370 0.10180 0.90420 0.0790 Uiso c RP 0.789(3) B 1
H H5BA 0.57270 0.55200 0.11920 0.0760 Uiso c RP 0.789(3) B 1
H H10D 0.45380 0.34780 0.70820 0.0630 Uiso c RP 0.211(3) B 2
H H11D 0.44310 0.32800 0.88500 0.0790 Uiso c RP 0.211(3) B 2
H H13D 0.38850 -0.05370 0.88310 0.0790 Uiso c RP 0.211(3) B 2
H H14D 0.39920 -0.03400 0.70630 0.0670 Uiso c RP 0.211(3) B 2
H H4DA 0.33190 0.38630 0.27430 0.0620 Uiso c RP 0.211(3) B 2
H H5DA 0.41650 0.39610 0.09840 0.0760 Uiso c RP 0.211(3) B 2
H H7DA 0.79490 0.32120 0.15240 0.0760 Uiso c RP 0.211(3) B 2
H H8DA 0.71030 0.31140 0.32830 0.0650 Uiso c RP 0.211(3) B 2

loop_
_atom_type_symbol
_atom_type_description
_atom_type_scat_dispersion_real
_atom_type_scat_dispersion_imag
_atom_type_scat_source
C C 0.0181 0.0091 ' International Tables Vol C Tables 4.2.6.8 and 6.1.1.4'
H H 0.0000 0.0000 ' International Tables Vol C Tables 4.2.6.8 and 6.1.1.4'
F F 0.0727 0.0534 ' International Tables Vol C Tables 4.2.6.8 and 6.1.1.4'
N N 0.0311 0.0180 ' International Tables Vol C Tables 4.2.6.8 and 6.1.1.4'
O O 0.0492 0.0322 ' International Tables Vol C Tables 4.2.6.8 and 6.1.1.4'

loop_
_geom_angle_atom_site_label_1
_geom_angle_atom_site_label_2
_geom_angle_atom_site_label_3
_geom_angle
_geom_angle_publ_flag
N1A O1A H1A 109.00 no
N2A O2A H2A 110.00 no
N1B O1B H1B 109.00 no
N2B O2B H2B 109.00 no
O1A N1A C2A 112.5(2) no
O2A N2A C15A 112.4(2) no
O1B N1B C2B 112.4(2) no
O2B N2B C15B 112.4(2) no
C2A C1A C15A 114.7(3) no
C1A C2A C3A 120.6(3) no
C1A C2A C3C 125.0(5) no
N1A C2A C3C 112.6(5) no
N1A C2A C3A 117.0(3) no
N1A C2A C1A 122.3(2) no
C4A C3A C8A 120.0(2) no
C2A C3A C8A 118.1(3) no
C2A C3A C4A 121.9(3) no
C2A C3C C8C 116.9(7) no
C4C C3C C8C 120.0(7) no
C2A C3C C4C 122.9(8) no
C3A C4A C5A 120.0(2) no
C3C C4C C5C 120.0(8) no
C4A C5A C6A 120.0(2) no
C4C C5C C6C 120.0(8) no
F1A C6A C5A 119.3(3) no
F1A C6A C7A 120.7(3) no
C5A C6A C7A 120.0(2) no
C5C C6C C7C 120.0(7) no
F1A C6C C7C 121.1(9) no
F1A C6C C5C 118.9(8) no
C6A C7A C8A 120.0(2) no
C6C C7C C8C 120.0(8) no
C3A C8A C7A 120.0(2) no
C3C C8C C7C 120.0(8) no
C10A C9A C14A 120.0(2) no
C10A C9A C15A 120.9(3) no
C14A C9A C15A 119.1(2) no
C10C C9C C15A 114.5(8) no
C10C C9C C14C 120.0(7) no
C14C C9C C15A 125.0(8) no
C9A C10A C11A 120.0(2) no
C9C C10C C11C 120.0(8) no
C10A C11A C12A 120.0(2) no
C10C C11C C12C 120.0(8) no
C11A C12A C13A 120.0(2) no
F2A C12A C11A 119.6(3) no
F2A C12A C13A 120.4(3) no
F2A C12C C11C 122.3(9) no
F2A C12C C13C 117.7(9) no
C11C C12C C13C 120.0(7) no
C12A C13A C14A 119.9(2) no
C12C C13C C14C 120.0(8) no
C9A C14A C13A 120.1(2) no
C9C C14C C13C 120.0(8) no
N2A C15A C1A 122.4(2) no
N2A C15A C9C 122.0(5) no
N2A C15A C9A 116.0(3) no
C1A C15A C9A 121.6(3) no
C1A C15A C9C 115.5(5) no
C2A C1A H1AB 109.00 no
C15A C1A H1AA 109.00 no
C15A C1A H1AB 109.00 no
H1AA C1A H1AB 107.00 no
C2A C1A H1AA 109.00 no
C5A C4A H4AA 120.00 no
C3A C4A H4AA 120.00 no
C3C C4C H4CA 120.00 no
C5C C4C H4CA 120.00 no
C4A C5A H5AA 120.00 no
C6A C5A H5AA 120.00 no
C6C C5C H5CA 120.00 no
C4C C5C H5CA 120.00 no
C8A C7A H7AA 120.00 no
C6A C7A H7AA 120.00 no
C8C C7C H7CA 120.00 no
C6C C7C H7CA 120.00 no
C3A C8A H8AA 120.00 no
C7A C8A H8AA 120.00 no
C3C C8C H8CA 120.00 no
C7C C8C H8CA 120.00 no
C9A C10A H10A 120.00 no
C11A C10A H10A 120.00 no
C11C C10C H10B 120.00 no
C9C C10C H10B 120.00 no
C12A C11A H11A 120.00 no
C10A C11A H11A 120.00 no
C10C C11C H11B 120.00 no
C12C C11C H11B 120.00 no
C14A C13A H13A 120.00 no
C12A C13A H13A 120.00 no
C12C C13C H13B 120.00 no
C14C C13C H13B 120.00 no
C13A C14A H14A 120.00 no
C9A C14A H14A 120.00 no
C13C C14C H14B 120.00 no
C9C C14C H14B 120.00 no
C2B C1B C15B 115.2(3) no
N1B C2B C1B 121.9(3) no
C1B C2B C3B 121.3(3) no
N1B C2B C3B 116.7(3) no
N1B C2B C3D 113.1(5) no
C1B C2B C3D 124.8(5) no
C4B C3B C8B 120.0(2) no
C2B C3B C8B 122.1(3) no
C2B C3B C4B 117.9(3) no
C2B C3D C4D 123.0(9) no
C2B C3D C8D 116.9(8) no
C4D C3D C8D 120.0(8) no
C3B C4B C5B 120.0(2) no
C3D C4D C5D 120.0(9) no
C4B C5B C6B 120.0(2) no
C4D C5D C6D 120.0(9) no
F1B C6B C5B 121.6(3) no
F1B C6B C7B 118.4(3) no
C5B C6B C7B 120.0(2) no
F1B C6D C7D 123.0(9) no
F1B C6D C5D 117.0(8) no
C5D C6D C7D 120.0(8) no
C6B C7B C8B 120.0(3) no
C6D C7D C8D 120.0(9) no
C3B C8B C7B 120.0(2) no
C3D C8D C7D 120.0(9) no
C14B C9B C15B 121.3(5) no
C10B C9B C14B 117.5(4) no
C10B C9B C15B 121.2(4) no
C14D C9D C15B 113.7(9) no
C10D C9D C15B 126.2(9) no
C10D C9D C14D 120.0(9) no
C9B C10B C11B 121.5(4) no
C9D C10D C11D 120.0(10) no
C10B C11B C12B 118.0(5) no
C10D C11D C12D 120.1(10) no
C11B C12B C13B 123.1(5) no
F2B C12B C11B 118.5(6) no
F2B C12B C13B 118.5(6) no
F2B C12D C13D 123.5(11) no
F2B C12D C11D 116.6(11) no
C11D C12D C13D 120.0(10) no
C12B C13B C14B 118.4(5) no
C12D C13D C14D 120.0(10) no
C9B C14B C13B 121.4(5) no
C9D C14D C13D 120.0(11) no
N2B C15B C1B 122.0(3) no
N2B C15B C9B 116.6(3) no
N2B C15B C9D 120.1(6) no
C1B C15B C9B 121.4(3) no
C1B C15B C9D 117.9(6) no
C2B C1B H1BA 108.00 no
C2B C1B H1BB 108.00 no
C15B C1B H1BA 108.00 no
C15B C1B H1BB 108.00 no
H1BA C1B H1BB 107.00 no
C3B C4B H4BA 120.00 no
C5B C4B H4BA 120.00 no
C5D C4D H4DA 120.00 no
C3D C4D H4DA 120.00 no
C4B C5B H5BA 120.00 no
C6B C5B H5BA 120.00 no
C4D C5D H5DA 120.00 no
C6D C5D H5DA 120.00 no
C8B C7B H7BA 120.00 no
C6B C7B H7BA 120.00 no
C6D C7D H7DA 120.00 no
C8D C7D H7DA 120.00 no
C3B C8B H8BA 120.00 no
C7B C8B H8BA 120.00 no
C7D C8D H8DA 120.00 no
C3D C8D H8DA 120.00 no
C11B C10B H10C 119.00 no
C9B C10B H10C 119.00 no
C9D C10D H10D 120.00 no
C11D C10D H10D 120.00 no
C10B C11B H11C 121.00 no
C12B C11B H11C 121.00 no
C12D C11D H11D 120.00 no
C10D C11D H11D 120.00 no
C12B C13B H13C 121.00 no
C14B C13B H13C 121.00 no
C12D C13D H13D 120.00 no
C14D C13D H13D 120.00 no
C13B C14B H14C 119.00 no
C9B C14B H14C 119.00 no
C9D C14D H14D 120.00 no
C13D C14D H14D 120.00 no

loop_
_geom_bond_atom_site_label_1
_geom_bond_atom_site_label_2
_geom_bond_distance
_geom_bond_publ_flag
F1A C6A 1.323(3) no
F1A C6C 1.363(7) no
F2A C12A 1.336(3) no
F2A C12C 1.323(7) no
F1B C6B 1.318(3) no
F1B C6D 1.399(8) no
F2B C12B 1.381(6) no
F2B C12D 1.254(10) no
O1A N1A 1.405(3) no
O2A N2A 1.403(3) no
O1A H1A 0.8200 no
O2A H2A 0.8200 no
O1B N1B 1.406(3) no
O2B N2B 1.407(3) no
O1B H1B 0.8200 no
O2B H2B 0.8200 no
N1A C2A 1.273(4) no
N2A C15A 1.274(4) no
N1B C2B 1.280(4) no
N2B C15B 1.278(4) no
C1A C2A 1.513(4) no
C1A C15A 1.511(4) no
C2A C3C 1.455(7) no
C2A C3A 1.492(3) no
C3A C4A 1.390(4) no
C3A C8A 1.390(4) no
C3C C4C 1.389(12) no
C3C C8C 1.390(13) no
C4A C5A 1.390(4) no
C4C C5C 1.390(12) no
C5A C6A 1.390(4) no
C5C C6C 1.390(14) no
C6A C7A 1.391(4) no
C6C C7C 1.391(13) no
C7A C8A 1.390(4) no
C7C C8C 1.389(13) no
C9A C10A 1.389(4) no
C9A C15A 1.485(3) no
C9A C14A 1.390(4) no
C9C C14C 1.390(13) no
C9C C15A 1.508(7) no
C9C C10C 1.390(13) no
C10A C11A 1.391(4) no
C10C C11C 1.390(13) no
C11A C12A 1.390(4) no
C11C C12C 1.390(14) no
C12A C13A 1.390(4) no
C12C C13C 1.390(14) no
C13A C14A 1.390(4) no
C13C C14C 1.390(13) no
C1A H1AA 0.9700 no
C1A H1AB 0.9700 no
C4A H4AA 0.9300 no
C4C H4CA 0.9300 no
C5A H5AA 0.9300 no
C5C H5CA 0.9300 no
C7A H7AA 0.9300 no
C7C H7CA 0.9300 no
C8A H8AA 0.9300 no
C8C H8CA 0.9300 no
C10A H10A 0.9300 no
C10C H10B 0.9300 no
C11A H11A 0.9300 no
C11C H11B 0.9300 no
C13A H13A 0.9300 no
C13C H13B 0.9300 no
C14A H14A 0.9300 no
C14C H14B 0.9300 no
C1B C2B 1.503(4) no
C1B C15B 1.505(4) no
C2B C3D 1.422(8) no
C2B C3B 1.500(3) no
C3B C4B 1.390(4) no
C3B C8B 1.390(4) no
C3D C4D 1.390(14) no
C3D C8D 1.390(15) no
C4B C5B 1.391(4) no
C4D C5D 1.390(14) no
C5B C6B 1.390(4) no
C5D C6D 1.390(16) no
C6B C7B 1.390(4) no
C6D C7D 1.390(14) no
C7B C8B 1.391(4) no
C7D C8D 1.390(15) no
C9B C10B 1.383(7) no
C9B C14B 1.406(7) no
C9B C15B 1.468(5) no
C9D C15B 1.566(10) no
C9D C10D 1.390(16) no
C9D C14D 1.390(17) no
C10B C11B 1.376(6) no
C10D C11D 1.391(17) no
C11B C12B 1.376(9) no
C11D C12D 1.389(17) no
C12B C13B 1.350(9) no
C12D C13D 1.392(17) no
C13B C14B 1.370(7) no
C13D C14D 1.390(17) no
C1B H1BA 0.9700 no
C1B H1BB 0.9700 no
C4B H4BA 0.9300 no
C4D H4DA 0.9300 no
C5B H5BA 0.9300 no
C5D H5DA 0.9300 no
C7B H7BA 0.9300 no
C7D H7DA 0.9300 no
C8B H8BA 0.9300 no
C8D H8DA 0.9300 no
C10B H10C 0.9300 no
C10D H10D 0.9300 no
C11B H11C 0.9300 no
C11D H11D 0.9300 no
C13B H13C 0.9300 no
C13D H13D 0.9300 no
C14B H14C 0.9300 no
C14D H14D 0.9300 no

loop_
_geom_hbond_atom_site_label_D
_geom_hbond_atom_site_label_H
_geom_hbond_atom_site_label_A
_geom_hbond_site_symmetry_A
_geom_hbond_distance_DH
_geom_hbond_distance_HA
_geom_hbond_distance_DA
_geom_hbond_angle_DHA
_geom_hbond_publ_flag
O1A H1A N2B 1_565 0.82 2.06 2.782(4) 146 yes
O1B H1B N2A . 0.82 2.07 2.778(4) 145 yes
O2A H2A N1B . 0.82 2.03 2.750(4) 147 yes
O2B H2B N1A 1_545 0.82 2.04 2.759(4) 146 yes
C10A H10A Cg5 2_666 0.93 2.94 3.690(3) 139 yes
C13A H13A Cg5 2_566 0.93 2.98 3.746(3) 141 yes
C14B H14C Cg1 2_566 0.93 2.94 3.702(5) 140 yes
C4C H4CA Cg8 2_666 0.93 2.92 3.674(11) 139 yes
C7C H7CA Cg8 2_566 0.93 2.97 3.749(11) 143 yes
C4D H4DA Cg4 2_566 0.93 2.90 3.651(10) 139 yes

loop_
_geom_torsion_atom_site_label_1
_geom_torsion_atom_site_label_2
_geom_torsion_atom_site_label_3
_geom_torsion_atom_site_label_4
_geom_torsion
_geom_torsion_publ_flag
O1A N1A C2A C1A -0.3(4) no
O1A N1A C2A C3A 177.8(2) no
O2A N2A C15A C1A 1.9(4) no
O2A N2A C15A C9A -179.8(2) no
O1B N1B C2B C1B -0.7(4) no
O1B N1B C2B C3B -177.9(2) no
O2B N2B C15B C1B -1.1(4) no
O2B N2B C15B C9B -179.6(3) no
C15A C1A C2A N1A -53.2(4) no
C2A C1A C15A C9A 125.3(3) no
C15A C1A C2A C3A 128.9(3) no
C2A C1A C15A N2A -56.5(4) no
C1A C2A C3A C4A -36.0(4) no
N1A C2A C3A C8A -33.8(4) no
C1A C2A C3A C8A 144.3(3) no
N1A C2A C3A C4A 145.9(3) no
C2A C3A C4A C5A -179.8(3) no
C8A C3A C4A C5A 0.0(5) no
C2A C3A C8A C7A 179.8(3) no
C4A C3A C8A C7A 0.0(5) no
C3A C4A C5A C6A 0.0(6) no
C4A C5A C6A C7A 0.0(6) no
C4A C5A C6A F1A 179.3(4) no
F1A C6A C7A C8A -179.2(3) no
C5A C6A C7A C8A 0.0(6) no
C6A C7A C8A C3A 0.0(5) no
C15A C9A C14A C13A 179.5(3) no
C10A C9A C15A C1A -150.2(3) no
C14A C9A C15A N2A -148.0(3) no
C10A C9A C15A N2A 31.5(4) no
C14A C9A C10A C11A 0.0(5) no
C15A C9A C10A C11A -179.5(3) no
C10A C9A C14A C13A 0.0(5) no
C14A C9A C15A C1A 30.3(4) no
C9A C10A C11A C12A 0.0(6) no
C10A C11A C12A F2A 179.4(4) no
C10A C11A C12A C13A 0.0(6) no
C11A C12A C13A C14A 0.0(6) no
F2A C12A C13A C14A -179.4(4) no
C12A C13A C14A C9A 0.0(5) no
C15B C1B C2B N1B 53.8(4) no
C15B C1B C2B C3B -129.0(3) no
C2B C1B C15B N2B 55.5(4) no
C2B C1B C15B C9B -126.1(4) no
N1B C2B C3B C4B 33.5(4) no
N1B C2B C3B C8B -146.1(3) no
C1B C2B C3B C4B -143.8(3) no
C1B C2B C3B C8B 36.6(4) no
C2B C3B C4B C5B -179.6(3) no
C8B C3B C4B C5B 0.0(5) no
C2B C3B C8B C7B 179.6(3) no
C4B C3B C8B C7B 0.0(5) no
C3B C4B C5B C6B 0.0(5) no
C4B C5B C6B F1B -180.0(3) no
C4B C5B C6B C7B 0.0(6) no
F1B C6B C7B C8B 180.0(3) no
C5B C6B C7B C8B 0.0(6) no
C6B C7B C8B C3B 0.0(5) no
C14B C9B C10B C11B -0.7(7) no
C15B C9B C10B C11B 180.0(4) no
C10B C9B C14B C13B 0.0(8) no
C15B C9B C14B C13B 179.3(5) no
C10B C9B C15B N2B 148.0(4) no
C10B C9B C15B C1B -30.5(6) no
C14B C9B C15B N2B -31.3(6) no
C14B C9B C15B C1B 150.2(4) no
C9B C10B C11B C12B 1.2(7) no
C10B C11B C12B F2B 179.0(5) no
C10B C11B C12B C13B -1.0(9) no
F2B C12B C13B C14B -179.7(5) no
C11B C12B C13B C14B 0.3(9) no
C12B C13B C14B C9B 0.2(8) no
